data_2233418
loop_
_publ_author_name
'Babykala, Rajamanickam'
'Kalaivani, Doraisamyraja'

_publ_section_title
;
 <i>N</i>,<i>N</i>-Diethyl-2-hydroxyethanaminium
 5-(5-chloro-2,4-dinitrophenyl)-2,6-dioxo-1,2,3,6-tetrahydropyrimidin-4-olate
 hemihydrate
;
_journal_coeditor_code CV5228
_journal_issue 2
_journal_name_full 'Acta Crystallographica Section E'
_journal_page_first o541
_journal_paper_doi 10.1107/S1600536812003248
_journal_volume 68
_journal_year 2012
_chemical_formula_iupac 'C6 H16 N O + , C10 H4 Cl N4 O7 - , 0.5H2 O'
_chemical_formula_moiety 'C6 H16 N O +, C10 H4 Cl N4 O7 -, 0.5(H2 O)'
_chemical_formula_sum 'C16 H21 Cl N5 O8.5'
_chemical_formula_weight 454.83
_chemical_name_systematic
;
<i>N</i>,<i>N</i>-Diethyl-2-hydroxyethanaminium
5-(5-chloro-2,4-dinitrophenyl)-2,6-dioxo-1,2,3,6-tetrahydropyrimidin-4-olate
hemihydrate
;
_space_group_IT_number 2
_symmetry_cell_setting triclinic
_symmetry_space_group_name_Hall '-P 1'
_symmetry_space_group_name_H-M 'P -1'
_atom_sites_solution_hydrogens geom
_atom_sites_solution_primary direct
_atom_sites_solution_secondary difmap
_audit_creation_method SHELXL97
_cell_angle_alpha 101.497(4)
_cell_angle_beta 99.142(3)
_cell_angle_gamma 99.718(3)
_cell_formula_units_Z 4
_cell_length_a 12.3775(7)
_cell_length_b 12.8109(8)
_cell_length_c 13.5834(9)
_cell_measurement_reflns_used 6078
_cell_measurement_temperature 294(2)
_cell_measurement_theta_max 27.00
_cell_measurement_theta_min 2.50
_cell_volume 2038.6(2)
_computing_cell_refinement 'APEX2 and SAINT (Bruker, 2004)'
_computing_data_collection 'APEX2 (Bruker, 2004)'
_computing_data_reduction 'SAINT and XPREP (Bruker, 2004)'
_computing_molecular_graphics
;
ORTEP-3 (Farrugia, 1997) and Mercury (Macrae <i>et al.</i>,
2008)
;
_computing_publication_material 'SHELXL97 (Sheldrick, 2008)'
_computing_structure_refinement 'SHELXL97 (Sheldrick, 2008)'
_computing_structure_solution 'SIR92 (Altomare <i>et al.</i>, 1993)'
_diffrn_ambient_temperature 294(2)
_diffrn_measured_fraction_theta_full 0.999
_diffrn_measured_fraction_theta_max 0.999
_diffrn_measurement_device_type 'Bruker Kappa APEXII CCD'
_diffrn_measurement_method '\w and \f'
_diffrn_radiation_monochromator graphite
_diffrn_radiation_source 'fine-focus sealed tube'
_diffrn_radiation_type MoK\a
_diffrn_radiation_wavelength 0.71073
_diffrn_reflns_av_R_equivalents 0.0307
_diffrn_reflns_av_sigmaI/netI 0.0233
_diffrn_reflns_limit_h_max 14
_diffrn_reflns_limit_h_min -14
_diffrn_reflns_limit_k_max 15
_diffrn_reflns_limit_k_min -15
_diffrn_reflns_limit_l_max 16
_diffrn_reflns_limit_l_min -16
_diffrn_reflns_number 36654
_diffrn_reflns_theta_full 25.00
_diffrn_reflns_theta_max 25.00
_diffrn_reflns_theta_min 1.70
_exptl_absorpt_coefficient_mu 0.245
_exptl_absorpt_correction_T_max 0.942
_exptl_absorpt_correction_T_min 0.901
_exptl_absorpt_correction_type multi-scan
_exptl_absorpt_process_details '(SADABS; Bruker, 2004)'
_exptl_crystal_colour red
_exptl_crystal_density_diffrn 1.482
_exptl_crystal_density_method 'not measured'
_exptl_crystal_description block
_exptl_crystal_F_000 948
_exptl_crystal_size_max 0.30
_exptl_crystal_size_mid 0.25
_exptl_crystal_size_min 0.20
_refine_diff_density_max 0.716
_refine_diff_density_min -0.323
_refine_ls_extinction_method none
_refine_ls_goodness_of_fit_ref 1.067
_refine_ls_hydrogen_treatment mixed
_refine_ls_matrix_type full
_refine_ls_number_parameters 598
_refine_ls_number_reflns 7179
_refine_ls_number_restraints 4
_refine_ls_restrained_S_all 1.067
_refine_ls_R_factor_all 0.0575
_refine_ls_R_factor_gt 0.0434
_refine_ls_shift/su_max 0.000
_refine_ls_shift/su_mean 0.000
_refine_ls_structure_factor_coef Fsqd
_refine_ls_weighting_details 'calc w = 1/[\s^2^(Fo^2^)+(0.0773P)^2^+0.6949P] where P=(Fo^2^+2Fc^2^)/3'
_refine_ls_weighting_scheme calc
_refine_ls_wR_factor_gt 0.1253
_refine_ls_wR_factor_ref 0.1376
_reflns_number_gt 5639
_reflns_number_total 7179
_reflns_threshold_expression I>2\s(I)
_cod_data_source_file cv5228.cif
_cod_data_source_block I
_cod_original_formula_sum 'C16 H21 Cl1 N5 O8.5'
_cod_database_code 2233418
_cod_database_fobs_code 2233418

loop_
_symmetry_equiv_pos_as_xyz
'x, y, z'
'-x, -y, -z'

loop_
_atom_site_type_symbol
_atom_site_label
_atom_site_fract_x
_atom_site_fract_y
_atom_site_fract_z
_atom_site_U_iso_or_equiv
_atom_site_adp_type
_atom_site_calc_flag
_atom_site_refinement_flags
_atom_site_occupancy
_atom_site_symmetry_multiplicity
_atom_site_disorder_assembly
_atom_site_disorder_group
C C1 0.73604(16) 0.44594(17) -0.05043(16) 0.0343(5) Uani d . 1 1 . .
C C2 0.60151(16) 0.40344(17) 0.05684(15) 0.0309(4) Uani d . 1 1 . .
C C3 0.65908(16) 0.32478(16) 0.08526(15) 0.0307(4) Uani d . 1 1 . .
C C4 0.75520(16) 0.30658(16) 0.04682(16) 0.0330(4) Uani d . 1 1 . .
C C5 0.62072(15) 0.26499(16) 0.15797(15) 0.0309(4) Uani d . 1 1 . .
C C6 0.59379(16) 0.32162(17) 0.24693(16) 0.0331(4) Uani d . 1 1 . .
H H6 0.6024 0.3968 0.2582 0.040 Uiso calc R 1 1 . .
C C7 0.55516(17) 0.27072(18) 0.31856(16) 0.0369(5) Uani d . 1 1 . .
C C8 0.54654(19) 0.15898(19) 0.30541(17) 0.0407(5) Uani d . 1 1 . .
C C9 0.57638(18) 0.10095(19) 0.22112(18) 0.0423(5) Uani d . 1 1 . .
H H9 0.5736 0.0267 0.2131 0.051 Uiso calc R 1 1 . .
C C10 0.61032(17) 0.15297(17) 0.14886(16) 0.0356(5) Uani d . 1 1 . .
C C11 0.3083(2) 0.2680(2) 0.1612(2) 0.0532(6) Uani d . 1 1 . .
H H11A 0.3635 0.3322 0.1995 0.064 Uiso calc R 1 1 . .
H H11B 0.3476 0.2110 0.1388 0.064 Uiso calc R 1 1 . .
C C12 0.23267(19) 0.23115(19) 0.23035(18) 0.0448(5) Uani d . 1 1 . .
H H12A 0.2757 0.2063 0.2839 0.054 Uiso calc R 1 1 . .
H H12B 0.2042 0.2925 0.2629 0.054 Uiso calc R 1 1 . .
C C13 0.1698(2) 0.0418(2) 0.1186(2) 0.0518(6) Uani d . 1 1 . .
H H13A 0.1032 -0.0071 0.0756 0.062 Uiso calc R 1 1 . .
H H13B 0.2191 0.0628 0.0739 0.062 Uiso calc R 1 1 . .
C C14 0.2266(3) -0.0185(3) 0.1866(3) 0.0890(11) Uani d . 1 1 . .
H H14A 0.2944 0.0280 0.2278 0.133 Uiso calc R 1 1 . .
H H14B 0.2441 -0.0813 0.1456 0.133 Uiso calc R 1 1 . .
H H14C 0.1781 -0.0414 0.2303 0.133 Uiso calc R 1 1 . .
C C15 0.0554(2) 0.1188(2) 0.2403(2) 0.0544(6) Uani d . 1 1 . .
H H15A 0.0367 0.1866 0.2717 0.065 Uiso calc R 1 1 . .
H H15B 0.0904 0.0894 0.2947 0.065 Uiso calc R 1 1 . .
C C16 -0.0505(3) 0.0396(3) 0.1822(3) 0.0785(9) Uani d . 1 1 . .
H H16A -0.0810 0.0644 0.1236 0.118 Uiso calc R 1 1 . .
H H16B -0.1039 0.0350 0.2261 0.118 Uiso calc R 1 1 . .
H H16C -0.0341 -0.0309 0.1600 0.118 Uiso calc R 1 1 . .
N N1 0.78912(15) 0.37048(15) -0.01912(14) 0.0371(4) Uani d . 1 1 . .
N N2 0.64328(14) 0.45918(15) -0.01195(14) 0.0347(4) Uani d . 1 1 . .
N N3 0.62568(17) 0.08057(16) 0.05553(17) 0.0474(5) Uani d . 1 1 . .
N N4 0.5033(2) 0.0960(2) 0.37474(18) 0.0619(6) Uani d . 1 1 . .
N N5 0.13683(15) 0.14164(15) 0.17278(14) 0.0383(4) Uani d . 1 1 . .
H H5 0.1002 0.1682 0.1228 0.046 Uiso calc R 1 1 . .
O O1 0.77048(13) 0.49917(13) -0.10940(13) 0.0454(4) Uani d . 1 1 . .
O O2 0.81174(12) 0.24002(13) 0.06849(13) 0.0452(4) Uani d . 1 1 . .
O O3 0.51542(12) 0.42531(13) 0.08530(12) 0.0404(4) Uani d . 1 1 . .
O O4 0.58787(16) 0.09712(15) -0.02727(14) 0.0595(5) Uani d . 1 1 . .
O O5 0.67161(17) 0.00520(15) 0.06664(17) 0.0685(6) Uani d . 1 1 . .
O O6 0.5307(3) 0.0114(2) 0.3777(2) 0.1097(10) Uani d . 1 1 . .
O O7 0.4287(2) 0.12591(19) 0.41688(18) 0.0825(7) Uani d . 1 1 . .
O O8 0.24764(14) 0.29216(14) 0.07518(13) 0.0521(4) Uani d . 1 1 . .
H H8 0.2158 0.3415 0.0939 0.078 Uiso calc R 1 1 . .
O O9 1.00189(14) 0.19327(14) 0.01618(15) 0.0494(4) Uani d D 1 1 . .
Cl Cl1 0.52193(6) 0.35212(5) 0.42199(5) 0.05531(19) Uani d . 1 1 . .
H H9A 0.9462(17) 0.210(2) 0.040(2) 0.069(9) Uiso d D 1 1 . .
H H9B 1.030(2) 0.241(2) -0.013(3) 0.100(13) Uiso d D 1 1 . .
H H2 0.604(2) 0.501(2) -0.0340(18) 0.042(7) Uiso d . 1 1 . .
H H1 0.847(2) 0.3646(18) -0.0432(17) 0.034(6) Uiso d . 1 1 . .
C C17 1.03464(17) 0.41704(18) -0.14752(16) 0.0368(5) Uani d . 1 1 . .
C C18 1.16333(15) 0.44983(15) -0.26248(15) 0.0288(4) Uani d . 1 1 . .
C C19 1.10360(16) 0.52326(16) -0.29751(15) 0.0305(4) Uani d . 1 1 . .
C C20 1.01060(16) 0.54779(17) -0.25484(15) 0.0324(4) Uani d . 1 1 . .
C C21 1.13552(15) 0.57684(16) -0.37742(15) 0.0298(4) Uani d . 1 1 . .
C C22 1.13816(17) 0.68886(17) -0.36557(17) 0.0349(5) Uani d . 1 1 . .
H H22 1.1219 0.7271 -0.3059 0.042 Uiso calc R 1 1 . .
C C23 1.16361(19) 0.74390(17) -0.43818(18) 0.0413(5) Uani d . 1 1 . .
C C24 1.19176(19) 0.68958(19) -0.52631(18) 0.0438(5) Uani d . 1 1 A .
C C25 1.19514(18) 0.58186(18) -0.54005(17) 0.0394(5) Uani d . 1 1 . .
H H25 1.2168 0.5457 -0.5978 0.047 Uiso calc R 1 1 . .
C C26 1.16608(16) 0.52740(16) -0.46732(15) 0.0313(4) Uani d . 1 1 . .
C C27 1.3675(3) 0.2472(3) -0.1336(2) 0.0674(8) Uani d . 1 1 . .
H H27A 1.4013 0.2112 -0.0839 0.081 Uiso calc R 1 1 . .
H H27B 1.4104 0.3210 -0.1199 0.081 Uiso calc R 1 1 . .
C C28 1.3701(3) 0.1885(3) -0.2380(2) 0.0689(8) Uani d . 1 1 . .
H H28A 1.3201 0.1178 -0.2534 0.083 Uiso calc R 1 1 . .
H H28B 1.4451 0.1762 -0.2395 0.083 Uiso calc R 1 1 . .
C C29 1.4321(2) 0.2946(2) -0.3634(2) 0.0583(7) Uani d . 1 1 . .
H H29A 1.4687 0.2376 -0.3916 0.070 Uiso calc R 1 1 . .
H H29B 1.4018 0.3248 -0.4192 0.070 Uiso calc R 1 1 . .
C C30 1.5159(3) 0.3808(3) -0.2878(3) 0.0836(10) Uani d . 1 1 . .
H H30A 1.4789 0.4318 -0.2518 0.125 Uiso calc R 1 1 . .
H H30B 1.5664 0.4178 -0.3226 0.125 Uiso calc R 1 1 . .
H H30C 1.5571 0.3489 -0.2399 0.125 Uiso calc R 1 1 . .
C C31 1.2477(3) 0.1671(2) -0.4101(2) 0.0680(8) Uani d . 1 1 . .
H H31A 1.2399 0.2005 -0.4682 0.082 Uiso calc R 1 1 . .
H H31B 1.2727 0.0997 -0.4309 0.082 Uiso calc R 1 1 . .
C C32 1.1376(3) 0.1425(3) -0.3805(3) 0.0822(10) Uani d . 1 1 . .
H H32A 1.1450 0.1089 -0.3233 0.123 Uiso calc R 1 1 . .
H H32B 1.0849 0.0938 -0.4374 0.123 Uiso calc R 1 1 . .
H H32C 1.1117 0.2088 -0.3618 0.123 Uiso calc R 1 1 . .
N N6 0.98182(15) 0.49133(16) -0.18171(15) 0.0394(4) Uani d . 1 1 . .
N N7 1.12560(14) 0.40106(15) -0.18818(14) 0.0353(4) Uani d . 1 1 . .
N N8 1.16366(16) 0.40985(15) -0.49451(13) 0.0381(4) Uani d . 1 1 . .
N N9 1.2163(3) 0.7445(2) -0.6078(2) 0.0779(8) Uani d . 1 1 . .
N N10 1.33782(18) 0.24545(16) -0.31949(16) 0.0493(5) Uani d . 1 1 . .
H H10 1.3060 0.3004 -0.2917 0.059 Uiso calc R 1 1 . .
O O10 1.00397(14) 0.36887(15) -0.08398(13) 0.0519(4) Uani d . 1 1 . .
O O11 0.95065(12) 0.61060(13) -0.27829(12) 0.0418(4) Uani d . 1 1 . .
O O12 1.24892(11) 0.42489(11) -0.29138(11) 0.0335(3) Uani d . 1 1 . .
O O13 1.08502(14) 0.34754(13) -0.48101(13) 0.0483(4) Uani d . 1 1 . .
O O14 1.24008(15) 0.38142(14) -0.53307(13) 0.0555(5) Uani d . 1 1 . .
O O15 1.1439(4) 0.7960(5) -0.6401(4) 0.118(2) Uani d P 0.670(9) 1 A 1
O O16 1.2847(6) 0.7283(7) -0.6494(7) 0.142(5) Uani d P 0.670(9) 1 A 1
O O15' 1.3101(9) 0.8218(9) -0.5731(7) 0.125(5) Uani d P 0.330(9) 1 A 2
O O16' 1.2011(14) 0.7054(10) -0.6879(7) 0.133(8) Uani d P 0.330(9) 1 A 2
O O17 1.25677(16) 0.24953(16) -0.12333(14) 0.0623(5) Uani d . 1 1 . .
H H17 1.2564 0.2834 -0.0655 0.094 Uiso calc R 1 1 . .
Cl Cl2 1.16163(7) 0.88047(5) -0.41687(6) 0.0707(2) Uani d . 1 1 . .
H H7 1.161(2) 0.355(2) -0.1702(19) 0.043(7) Uiso d . 1 1 . .
H H6A 0.928(2) 0.5042(19) -0.1581(18) 0.036(6) Uiso d . 1 1 . .

loop_
_atom_site_aniso_label
_atom_site_aniso_U_11
_atom_site_aniso_U_22
_atom_site_aniso_U_33
_atom_site_aniso_U_12
_atom_site_aniso_U_13
_atom_site_aniso_U_23
C1 0.0309(10) 0.0399(12) 0.0377(11) 0.0116(9) 0.0126(9) 0.0136(9)
C2 0.0273(10) 0.0387(11) 0.0304(10) 0.0113(8) 0.0090(8) 0.0106(9)
C3 0.0272(10) 0.0351(11) 0.0329(11) 0.0087(8) 0.0094(8) 0.0104(9)
C4 0.0283(10) 0.0350(11) 0.0401(11) 0.0101(9) 0.0107(9) 0.0130(9)
C5 0.0221(9) 0.0381(11) 0.0357(11) 0.0096(8) 0.0062(8) 0.0128(9)
C6 0.0286(10) 0.0380(11) 0.0356(11) 0.0109(8) 0.0074(9) 0.0109(9)
C7 0.0328(10) 0.0487(13) 0.0322(11) 0.0118(9) 0.0088(9) 0.0116(9)
C8 0.0422(12) 0.0496(13) 0.0372(12) 0.0119(10) 0.0125(10) 0.0206(10)
C9 0.0433(12) 0.0390(12) 0.0518(14) 0.0142(10) 0.0144(11) 0.0182(10)
C10 0.0322(10) 0.0397(12) 0.0382(12) 0.0115(9) 0.0117(9) 0.0098(9)
C11 0.0386(12) 0.0547(15) 0.0649(17) 0.0085(11) 0.0021(12) 0.0181(13)
C12 0.0474(13) 0.0452(13) 0.0415(13) 0.0132(10) 0.0049(10) 0.0094(10)
C13 0.0555(14) 0.0512(14) 0.0495(14) 0.0158(12) 0.0194(12) 0.0027(11)
C14 0.101(3) 0.070(2) 0.103(3) 0.051(2) 0.014(2) 0.0113(19)
C15 0.0640(16) 0.0570(15) 0.0549(15) 0.0191(13) 0.0339(13) 0.0196(12)
C16 0.0639(18) 0.088(2) 0.088(2) -0.0028(16) 0.0363(17) 0.0307(19)
N1 0.0301(9) 0.0450(11) 0.0484(11) 0.0180(8) 0.0207(8) 0.0201(9)
N2 0.0307(9) 0.0432(10) 0.0410(10) 0.0189(8) 0.0147(8) 0.0196(8)
N3 0.0462(11) 0.0405(11) 0.0575(14) 0.0067(9) 0.0253(10) 0.0060(10)
N4 0.0846(17) 0.0630(15) 0.0533(13) 0.0228(13) 0.0316(12) 0.0280(11)
N5 0.0423(10) 0.0432(10) 0.0362(10) 0.0150(8) 0.0146(8) 0.0148(8)
O1 0.0426(8) 0.0569(10) 0.0557(10) 0.0232(7) 0.0266(8) 0.0332(8)
O2 0.0372(8) 0.0490(9) 0.0673(11) 0.0240(7) 0.0249(8) 0.0309(8)
O3 0.0340(8) 0.0566(10) 0.0459(9) 0.0254(7) 0.0198(7) 0.0246(7)
O4 0.0692(12) 0.0605(12) 0.0431(10) 0.0026(9) 0.0183(9) 0.0026(9)
O5 0.0776(13) 0.0476(11) 0.0946(15) 0.0287(10) 0.0454(12) 0.0139(10)
O6 0.166(3) 0.0938(18) 0.129(2) 0.0676(19) 0.090(2) 0.0805(18)
O7 0.1039(17) 0.0817(15) 0.0758(14) 0.0151(13) 0.0538(13) 0.0256(12)
O8 0.0519(10) 0.0570(10) 0.0532(10) 0.0116(8) 0.0154(8) 0.0223(8)
O9 0.0389(9) 0.0554(10) 0.0675(12) 0.0219(8) 0.0200(8) 0.0280(9)
Cl1 0.0693(4) 0.0612(4) 0.0400(3) 0.0161(3) 0.0252(3) 0.0086(3)
C17 0.0343(11) 0.0450(12) 0.0384(12) 0.0144(9) 0.0127(9) 0.0169(10)
C18 0.0287(10) 0.0291(10) 0.0292(10) 0.0074(8) 0.0068(8) 0.0059(8)
C19 0.0308(10) 0.0320(10) 0.0326(10) 0.0107(8) 0.0094(8) 0.0103(8)
C20 0.0315(10) 0.0349(11) 0.0338(11) 0.0121(9) 0.0078(9) 0.0096(9)
C21 0.0237(9) 0.0319(10) 0.0345(11) 0.0083(8) 0.0041(8) 0.0082(8)
C22 0.0342(11) 0.0327(11) 0.0408(12) 0.0101(9) 0.0106(9) 0.0101(9)
C23 0.0428(12) 0.0297(11) 0.0535(14) 0.0083(9) 0.0098(10) 0.0140(10)
C24 0.0460(13) 0.0455(13) 0.0468(13) 0.0073(10) 0.0150(11) 0.0241(11)
C25 0.0381(11) 0.0443(13) 0.0388(12) 0.0096(10) 0.0124(10) 0.0117(10)
C26 0.0300(10) 0.0309(10) 0.0345(11) 0.0084(8) 0.0067(8) 0.0096(9)
C27 0.0680(18) 0.088(2) 0.0527(16) 0.0331(16) 0.0112(14) 0.0186(15)
C28 0.086(2) 0.0715(19) 0.0711(19) 0.0483(17) 0.0276(16) 0.0301(16)
C29 0.0615(16) 0.0704(18) 0.0538(16) 0.0268(14) 0.0279(13) 0.0156(13)
C30 0.0648(19) 0.096(3) 0.080(2) 0.0135(18) 0.0264(17) -0.0080(19)
C31 0.094(2) 0.0429(15) 0.0690(19) 0.0187(15) 0.0204(17) 0.0095(13)
C32 0.081(2) 0.0540(18) 0.103(3) 0.0091(16) 0.002(2) 0.0162(18)
N6 0.0351(10) 0.0512(12) 0.0476(11) 0.0238(9) 0.0221(9) 0.0245(9)
N7 0.0353(9) 0.0413(10) 0.0408(10) 0.0191(8) 0.0156(8) 0.0204(8)
N8 0.0470(11) 0.0368(10) 0.0306(9) 0.0148(9) 0.0029(8) 0.0070(8)
N9 0.118(2) 0.0601(16) 0.078(2) 0.0223(17) 0.0525(19) 0.0383(16)
N10 0.0656(13) 0.0449(11) 0.0542(12) 0.0313(10) 0.0286(10) 0.0203(10)
O10 0.0513(9) 0.0700(11) 0.0608(11) 0.0309(9) 0.0327(8) 0.0438(9)
O11 0.0402(8) 0.0490(9) 0.0500(9) 0.0259(7) 0.0164(7) 0.0231(7)
O12 0.0322(7) 0.0352(8) 0.0412(8) 0.0154(6) 0.0153(6) 0.0138(6)
O13 0.0550(10) 0.0349(8) 0.0498(10) 0.0011(7) 0.0026(8) 0.0108(7)
O14 0.0700(11) 0.0579(11) 0.0498(10) 0.0366(9) 0.0221(9) 0.0103(8)
O15 0.149(4) 0.155(5) 0.118(4) 0.090(3) 0.066(3) 0.110(4)
O16 0.160(6) 0.184(9) 0.188(9) 0.113(7) 0.139(7) 0.141(8)
O15' 0.154(9) 0.103(7) 0.093(6) -0.068(6) 0.040(6) 0.032(6)
O16' 0.221(16) 0.107(9) 0.039(5) -0.058(11) 0.027(7) 0.020(4)
O17 0.0757(13) 0.0789(13) 0.0519(11) 0.0432(11) 0.0218(9) 0.0299(10)
Cl2 0.0971(6) 0.0333(3) 0.0919(6) 0.0188(3) 0.0292(4) 0.0254(3)

loop_
_atom_type_symbol
_atom_type_description
_atom_type_scat_dispersion_real
_atom_type_scat_dispersion_imag
_atom_type_scat_source
C C 0.0033 0.0016 'International Tables Vol C Tables 4.2.6.8 and 6.1.1.4'
H H 0.0000 0.0000 'International Tables Vol C Tables 4.2.6.8 and 6.1.1.4'
N N 0.0061 0.0033 'International Tables Vol C Tables 4.2.6.8 and 6.1.1.4'
O O 0.0106 0.0060 'International Tables Vol C Tables 4.2.6.8 and 6.1.1.4'
Cl Cl 0.1484 0.1585 'International Tables Vol C Tables 4.2.6.8 and 6.1.1.4'

loop_
_geom_angle_atom_site_label_1
_geom_angle_atom_site_label_2
_geom_angle_atom_site_label_3
_geom_angle
O1 C1 N1 121.94(18)
O1 C1 N2 122.51(19)
N1 C1 N2 115.54(18)
O3 C2 N2 117.45(17)
O3 C2 C3 125.94(18)
N2 C2 C3 116.58(16)
C2 C3 C4 120.63(18)
C2 C3 C5 119.26(17)
C4 C3 C5 120.07(17)
O2 C4 N1 118.45(17)
O2 C4 C3 125.05(19)
N1 C4 C3 116.49(17)
C10 C5 C6 115.15(18)
C10 C5 C3 125.52(18)
C6 C5 C3 119.31(18)
C7 C6 C5 122.8(2)
C7 C6 H6 118.6
C5 C6 H6 118.6
C6 C7 C8 119.43(19)
C6 C7 Cl1 116.87(17)
C8 C7 Cl1 123.70(16)
C9 C8 C7 119.59(19)
C9 C8 N4 116.3(2)
C7 C8 N4 124.1(2)
C10 C9 C8 119.8(2)
C10 C9 H9 120.1
C8 C9 H9 120.1
C9 C10 C5 123.18(19)
C9 C10 N3 114.93(19)
C5 C10 N3 121.68(18)
O8 C11 C12 111.63(19)
O8 C11 H11A 109.3
C12 C11 H11A 109.3
O8 C11 H11B 109.3
C12 C11 H11B 109.3
H11A C11 H11B 108.0
N5 C12 C11 111.96(19)
N5 C12 H12A 109.2
C11 C12 H12A 109.2
N5 C12 H12B 109.2
C11 C12 H12B 109.2
H12A C12 H12B 107.9
C14 C13 N5 115.1(2)
C14 C13 H13A 108.5
N5 C13 H13A 108.5
C14 C13 H13B 108.5
N5 C13 H13B 108.5
H13A C13 H13B 107.5
C13 C14 H14A 109.5
C13 C14 H14B 109.5
H14A C14 H14B 109.5
C13 C14 H14C 109.5
H14A C14 H14C 109.5
H14B C14 H14C 109.5
N5 C15 C16 112.4(2)
N5 C15 H15A 109.1
C16 C15 H15A 109.1
N5 C15 H15B 109.1
C16 C15 H15B 109.1
H15A C15 H15B 107.9
C15 C16 H16A 109.5
C15 C16 H16B 109.5
H16A C16 H16B 109.5
C15 C16 H16C 109.5
H16A C16 H16C 109.5
H16B C16 H16C 109.5
C1 N1 C4 125.43(17)
C1 N1 H1 113.6(15)
C4 N1 H1 120.9(15)
C1 N2 C2 125.29(18)
C1 N2 H2 118.9(16)
C2 N2 H2 115.6(16)
O4 N3 O5 124.6(2)
O4 N3 C10 118.05(19)
O5 N3 C10 117.3(2)
O6 N4 O7 122.9(2)
O6 N4 C8 118.8(2)
O7 N4 C8 117.6(2)
C12 N5 C13 114.51(18)
C12 N5 C15 110.22(18)
C13 N5 C15 113.58(18)
C12 N5 H5 105.9
C13 N5 H5 105.9
C15 N5 H5 105.9
C11 O8 H8 109.5
H9A O9 H9B 111.6(17)
O10 C17 N6 122.98(19)
O10 C17 N7 122.42(19)
N6 C17 N7 114.59(18)
O12 C18 N7 116.88(17)
O12 C18 C19 125.81(18)
N7 C18 C19 117.30(17)
C18 C19 C20 120.00(18)
C18 C19 C21 121.25(17)
C20 C19 C21 118.75(17)
O11 C20 N6 116.96(17)
O11 C20 C19 126.90(19)
N6 C20 C19 116.09(17)
C26 C21 C22 114.50(18)
C26 C21 C19 126.22(17)
C22 C21 C19 119.28(17)
C23 C22 C21 122.7(2)
C23 C22 H22 118.6
C21 C22 H22 118.6
C22 C23 C24 119.8(2)
C22 C23 Cl2 118.85(18)
C24 C23 Cl2 121.37(17)
C25 C24 C23 120.1(2)
C25 C24 N9 118.2(2)
C23 C24 N9 121.7(2)
C24 C25 C26 119.1(2)
C24 C25 H25 120.5
C26 C25 H25 120.5
C25 C26 C21 123.73(19)
C25 C26 N8 114.20(18)
C21 C26 N8 121.99(17)
O17 C27 C28 110.3(3)
O17 C27 H27A 109.6
C28 C27 H27A 109.6
O17 C27 H27B 109.6
C28 C27 H27B 109.6
H27A C27 H27B 108.1
C27 C28 N10 114.6(2)
C27 C28 H28A 108.6
N10 C28 H28A 108.6
C27 C28 H28B 108.6
N10 C28 H28B 108.6
H28A C28 H28B 107.6
C30 C29 N10 113.5(2)
C30 C29 H29A 108.9
N10 C29 H29A 108.9
C30 C29 H29B 108.9
N10 C29 H29B 108.9
H29A C29 H29B 107.7
C29 C30 H30A 109.5
C29 C30 H30B 109.5
H30A C30 H30B 109.5
C29 C30 H30C 109.5
H30A C30 H30C 109.5
H30B C30 H30C 109.5
C32 C31 N10 111.7(2)
C32 C31 H31A 109.3
N10 C31 H31A 109.3
C32 C31 H31B 109.3
N10 C31 H31B 109.3
H31A C31 H31B 107.9
C31 C32 H32A 109.5
C31 C32 H32B 109.5
H32A C32 H32B 109.5
C31 C32 H32C 109.5
H32A C32 H32C 109.5
H32B C32 H32C 109.5
C17 N6 C20 126.19(18)
C17 N6 H6A 117.4(17)
C20 N6 H6A 116.4(17)
C17 N7 C18 125.73(18)
C17 N7 H7 118.2(17)
C18 N7 H7 115.9(17)
O13 N8 O14 124.30(19)
O13 N8 C26 118.52(17)
O14 N8 C26 117.12(18)
O16' N9 O16 57.1(8)
O16' N9 O15 81.8(10)
O16 N9 O15 121.3(4)
O16' N9 O15' 115.5(8)
O16 N9 O15' 67.1(7)
O15 N9 O15' 103.5(7)
O16' N9 C24 125.0(6)
O16 N9 C24 121.6(4)
O15 N9 C24 116.0(3)
O15' N9 C24 110.0(4)
C28 N10 C29 115.2(2)
C28 N10 C31 110.8(2)
C29 N10 C31 108.0(2)
C28 N10 H10 107.5
C29 N10 H10 107.5
C31 N10 H10 107.5
C27 O17 H17 109.5

loop_
_geom_bond_atom_site_label_1
_geom_bond_atom_site_label_2
_geom_bond_distance
C1 O1 1.231(2)
C1 N1 1.355(3)
C1 N2 1.357(3)
C2 O3 1.246(2)
C2 N2 1.395(3)
C2 C3 1.408(3)
C3 C4 1.409(3)
C3 C5 1.454(3)
C4 O2 1.241(2)
C4 N1 1.394(3)
C5 C10 1.398(3)
C5 C6 1.399(3)
C6 C7 1.377(3)
C6 H6 0.9300
C7 C8 1.390(3)
C7 Cl1 1.725(2)
C8 C9 1.374(3)
C8 N4 1.464(3)
C9 C10 1.372(3)
C9 H9 0.9300
C10 N3 1.473(3)
C11 O8 1.403(3)
C11 C12 1.512(3)
C11 H11A 0.9700
C11 H11B 0.9700
C12 N5 1.491(3)
C12 H12A 0.9700
C12 H12B 0.9700
C13 C14 1.486(4)
C13 N5 1.497(3)
C13 H13A 0.9700
C13 H13B 0.9700
C14 H14A 0.9600
C14 H14B 0.9600
C14 H14C 0.9600
C15 N5 1.498(3)
C15 C16 1.508(4)
C15 H15A 0.9700
C15 H15B 0.9700
C16 H16A 0.9600
C16 H16B 0.9600
C16 H16C 0.9600
N1 H1 0.84(2)
N2 H2 0.85(3)
N3 O4 1.221(3)
N3 O5 1.223(3)
N4 O6 1.194(3)
N4 O7 1.235(3)
N5 H5 0.9100
O8 H8 0.8200
O9 H9A 0.844(10)
O9 H9B 0.847(10)
C17 O10 1.228(2)
C17 N6 1.356(3)
C17 N7 1.358(3)
C18 O12 1.255(2)
C18 N7 1.389(3)
C18 C19 1.400(3)
C19 C20 1.422(3)
C19 C21 1.465(3)
C20 O11 1.236(2)
C20 N6 1.396(3)
C21 C26 1.398(3)
C21 C22 1.406(3)
C22 C23 1.368(3)
C22 H22 0.9300
C23 C24 1.386(3)
C23 Cl2 1.721(2)
C24 C25 1.364(3)
C24 N9 1.468(3)
C25 C26 1.377(3)
C25 H25 0.9300
C26 N8 1.471(3)
C27 O17 1.404(3)
C27 C28 1.476(4)
C27 H27A 0.9700
C27 H27B 0.9700
C28 N10 1.482(3)
C28 H28A 0.9700
C28 H28B 0.9700
C29 C30 1.474(4)
C29 N10 1.495(3)
C29 H29A 0.9700
C29 H29B 0.9700
C30 H30A 0.9600
C30 H30B 0.9600
C30 H30C 0.9600
C31 C32 1.482(5)
C31 N10 1.568(4)
C31 H31A 0.9700
C31 H31B 0.9700
C32 H32A 0.9600
C32 H32B 0.9600
C32 H32C 0.9600
N6 H6A 0.81(2)
N7 H7 0.84(3)
N8 O13 1.213(2)
N8 O14 1.225(2)
N9 O16' 1.076(9)
N9 O16 1.115(5)
N9 O15 1.275(5)
N9 O15' 1.343(8)
N10 H10 0.9100
O17 H17 0.8200

loop_
_geom_hbond_atom_site_label_D
_geom_hbond_atom_site_label_H
_geom_hbond_atom_site_label_A
_geom_hbond_site_symmetry_A
_geom_hbond_distance_DH
_geom_hbond_distance_HA
_geom_hbond_distance_DA
_geom_hbond_angle_DHA
N5 H5 O9 1_455 0.91 1.85 2.749(2) 167.0
O8 H8 O1 2_665 0.82 1.98 2.674(2) 141.3
O9 H9A O2 . 0.844(10) 1.854(11) 2.691(2) 171(3)
O9 H9B O10 . 0.847(10) 2.11(2) 2.850(2) 146(3)
N2 H2 O3 2_665 0.85(3) 1.99(3) 2.826(2) 168(2)
N1 H1 O10 . 0.84(2) 2.10(2) 2.933(2) 171(2)
N10 H10 O12 . 0.91 1.85 2.698(2) 154.2
O17 H17 O8 1_655 0.82 1.91 2.667(2) 152.5
N7 H7 O17 . 0.84(3) 2.07(3) 2.911(2) 176(2)
N6 H6A O1 . 0.81(2) 2.16(2) 2.947(2) 167(2)

loop_
_geom_torsion_atom_site_label_1
_geom_torsion_atom_site_label_2
_geom_torsion_atom_site_label_3
_geom_torsion_atom_site_label_4
_geom_torsion
O3 C2 C3 C4 179.2(2)
N2 C2 C3 C4 1.3(3)
O3 C2 C3 C5 -3.0(3)
N2 C2 C3 C5 179.08(18)
C2 C3 C4 O2 179.2(2)
C5 C3 C4 O2 1.5(3)
C2 C3 C4 N1 0.4(3)
C5 C3 C4 N1 -177.35(18)
C2 C3 C5 C10 136.1(2)
C4 C3 C5 C10 -46.2(3)
C2 C3 C5 C6 -45.7(3)
C4 C3 C5 C6 132.0(2)
C10 C5 C6 C7 -2.7(3)
C3 C5 C6 C7 178.89(18)
C5 C6 C7 C8 2.8(3)
C5 C6 C7 Cl1 -178.12(15)
C6 C7 C8 C9 -0.2(3)
Cl1 C7 C8 C9 -179.13(17)
C6 C7 C8 N4 -178.0(2)
Cl1 C7 C8 N4 3.1(3)
C7 C8 C9 C10 -2.5(3)
N4 C8 C9 C10 175.5(2)
C8 C9 C10 C5 2.6(3)
C8 C9 C10 N3 -172.2(2)
C6 C5 C10 C9 0.0(3)
C3 C5 C10 C9 178.3(2)
C6 C5 C10 N3 174.38(18)
C3 C5 C10 N3 -7.3(3)
O8 C11 C12 N5 51.5(3)
O1 C1 N1 C4 -179.6(2)
N2 C1 N1 C4 0.8(3)
O2 C4 N1 C1 179.5(2)
C3 C4 N1 C1 -1.6(3)
O1 C1 N2 C2 -178.4(2)
N1 C1 N2 C2 1.2(3)
O3 C2 N2 C1 179.7(2)
C3 C2 N2 C1 -2.2(3)
C9 C10 N3 O4 135.0(2)
C5 C10 N3 O4 -39.9(3)
C9 C10 N3 O5 -42.1(3)
C5 C10 N3 O5 143.1(2)
C9 C8 N4 O6 25.7(4)
C7 C8 N4 O6 -156.4(3)
C9 C8 N4 O7 -144.8(3)
C7 C8 N4 O7 33.1(4)
C11 C12 N5 C13 58.8(3)
C11 C12 N5 C15 -171.7(2)
C14 C13 N5 C12 66.5(3)
C14 C13 N5 C15 -61.3(3)
C16 C15 N5 C12 172.3(2)
C16 C15 N5 C13 -57.7(3)
O12 C18 C19 C20 -177.21(19)
N7 C18 C19 C20 1.9(3)
O12 C18 C19 C21 2.3(3)
N7 C18 C19 C21 -178.60(18)
C18 C19 C20 O11 -180.0(2)
C21 C19 C20 O11 0.5(3)
C18 C19 C20 N6 -2.7(3)
C21 C19 C20 N6 177.79(18)
C18 C19 C21 C26 43.5(3)
C20 C19 C21 C26 -137.0(2)
C18 C19 C21 C22 -135.7(2)
C20 C19 C21 C22 43.7(3)
C26 C21 C22 C23 2.8(3)
C19 C21 C22 C23 -177.86(19)
C21 C22 C23 C24 -2.1(3)
C21 C22 C23 Cl2 178.70(16)
C22 C23 C24 C25 -0.6(3)
Cl2 C23 C24 C25 178.48(18)
C22 C23 C24 N9 178.1(3)
Cl2 C23 C24 N9 -2.8(3)
C23 C24 C25 C26 2.5(3)
N9 C24 C25 C26 -176.3(2)
C24 C25 C26 C21 -1.7(3)
C24 C25 C26 N8 175.07(19)
C22 C21 C26 C25 -0.9(3)
C19 C21 C26 C25 179.86(19)
C22 C21 C26 N8 -177.43(17)
C19 C21 C26 N8 3.3(3)
O17 C27 C28 N10 68.8(4)
O10 C17 N6 C20 -178.8(2)
N7 C17 N6 C20 2.0(3)
O11 C20 N6 C17 178.2(2)
C19 C20 N6 C17 0.7(3)
O10 C17 N7 C18 177.9(2)
N6 C17 N7 C18 -3.0(3)
O12 C18 N7 C17 -179.7(2)
C19 C18 N7 C17 1.1(3)
C25 C26 N8 O13 -134.9(2)
C21 C26 N8 O13 42.0(3)
C25 C26 N8 O14 42.5(2)
C21 C26 N8 O14 -140.6(2)
C25 C24 N9 O16' 29.0(14)
C23 C24 N9 O16' -149.7(13)
C25 C24 N9 O16 -40.6(8)
C23 C24 N9 O16 140.7(8)
C25 C24 N9 O15 127.6(4)
C23 C24 N9 O15 -51.2(5)
C25 C24 N9 O15' -115.3(8)
C23 C24 N9 O15' 65.9(8)
C27 C28 N10 C29 106.6(3)
C27 C28 N10 C31 -130.3(3)
C30 C29 N10 C28 -62.9(3)
C30 C29 N10 C31 172.6(3)
C32 C31 N10 C28 71.2(3)
C32 C31 N10 C29 -161.6(2)
